data_7056273
loop_
_publ_author_name
'Nikoli\'c, Stefan'
'\'Ciri\'c, Ivanka'
'Roller, Alexander'
'Lukes, Vladimir'
'Arion, Vladimir'
'Grguric-Sipka, Sanja'

_publ_section_title
;
 Conversion of hydrazides into N,N'-diacylhydrazines in the presence of
 ruthenium(II)-arene complex
;
_journal_name_full 'New J. Chem.'
_journal_paper_doi 10.1039/C7NJ00965H
_journal_year 2017
_chemical_formula_moiety 'C26 H38 Cl2 N2 O2 Ru2, 2(C2 H6 O)'
_chemical_formula_sum 'C30 H50 Cl2 N2 O4 Ru2'
_chemical_formula_weight 775.76
_chemical_name_systematic
;
Ru2Cl2(N1N2-dibutanoylhydrazine)(?6-p-cymene)2
;
_space_group_crystal_system triclinic
_space_group_IT_number 2
_space_group_name_Hall '-P 1'
_space_group_name_H-M_alt 'P -1'
_symmetry_space_group_name_Hall '-P 1'
_symmetry_space_group_name_H-M 'P -1'
_atom_sites_solution_hydrogens geom
_atom_sites_solution_primary direct
_audit_creation_date 2016-07-11
_audit_creation_method
;
Olex2 1.2
(compiled 2016.02.19 svn.r3266 for OlexSys, GUI svn.r5155)
;
_audit_update_record
;
2016-07-12 deposited with the CCDC.
2017-05-30 downloaded from the CCDC.
;
_cell_angle_alpha 88.9010(11)
_cell_angle_beta 88.7726(11)
_cell_angle_gamma 85.6563(11)
_cell_formula_units_Z 1
_cell_length_a 9.0536(4)
_cell_length_b 9.0906(4)
_cell_length_c 9.9218(4)
_cell_measurement_reflns_used 9879
_cell_measurement_temperature 100.0
_cell_measurement_theta_max 30.082
_cell_measurement_theta_min 2.256
_cell_volume 813.93(6)
_computing_cell_refinement 'APEX2 v2013.6-2'
_computing_data_collection 'APEX2 v2013.6-2'
_computing_data_reduction 'APEX2 v2013.6-2'
_computing_molecular_graphics 'Olex2 (Dolomanov et al., 2009)'
_computing_publication_material 'Olex2 (Dolomanov et al., 2009)'
_computing_structure_refinement 'XL (Sheldrick, 2008)'
_computing_structure_solution 'ShelXS (Sheldrick, 2008)'
_diffrn_ambient_temperature 100.0
_diffrn_measured_fraction_theta_full 0.997
_diffrn_measured_fraction_theta_max 0.996
_diffrn_measurement_device_type 'Bruker D8 Venture'
_diffrn_measurement_method '\f and \w scans'
_diffrn_radiation_type MoK\a
_diffrn_radiation_wavelength 0.71073
_diffrn_reflns_av_R_equivalents 0.0166
_diffrn_reflns_av_unetI/netI 0.0133
_diffrn_reflns_Laue_measured_fraction_full 0.997
_diffrn_reflns_Laue_measured_fraction_max 0.996
_diffrn_reflns_limit_h_max 12
_diffrn_reflns_limit_h_min -12
_diffrn_reflns_limit_k_max 12
_diffrn_reflns_limit_k_min -12
_diffrn_reflns_limit_l_max 13
_diffrn_reflns_limit_l_min -13
_diffrn_reflns_number 24472
_diffrn_reflns_point_group_measured_fraction_full 0.997
_diffrn_reflns_point_group_measured_fraction_max 0.996
_diffrn_reflns_theta_full 25.242
_diffrn_reflns_theta_max 30.108
_diffrn_reflns_theta_min 2.247
_diffrn_source 'INCOATEC microfocus sealed tube'
_diffrn_standards_number 0
_exptl_absorpt_coefficient_mu 1.128
_exptl_absorpt_correction_T_max 0.7460
_exptl_absorpt_correction_T_min 0.7056
_exptl_absorpt_correction_type multi-scan
_exptl_absorpt_process_details
;
SADABS-2012/1 (Bruker,2012) was used for absorption correction. 
wR2(int) was 0.0657 before and 0.0339 after correction. 
The Ratio of minimum to maximum transmission is 0.9458. 
The \l/2 correction factor is 0.0015.
;
_exptl_crystal_colour 'clear orange'
_exptl_crystal_colour_lustre clear
_exptl_crystal_colour_primary orange
_exptl_crystal_density_diffrn 1.583
_exptl_crystal_description block
_exptl_crystal_F_000 398
_exptl_crystal_size_max 0.253
_exptl_crystal_size_mid 0.214
_exptl_crystal_size_min 0.11
_refine_diff_density_max 0.545
_refine_diff_density_min -0.749
_refine_diff_density_rms 0.058
_refine_ls_extinction_method none
_refine_ls_goodness_of_fit_ref 1.058
_refine_ls_hydrogen_treatment constr
_refine_ls_matrix_type full
_refine_ls_number_parameters 187
_refine_ls_number_reflns 4777
_refine_ls_number_restraints 0
_refine_ls_restrained_S_all 1.058
_refine_ls_R_factor_all 0.0153
_refine_ls_R_factor_gt 0.0149
_refine_ls_shift/su_max 0.001
_refine_ls_shift/su_mean 0.000
_refine_ls_structure_factor_coef Fsqd
_refine_ls_weighting_details 'w=1/[\s^2^(Fo^2^)+(0.0183P)^2^+0.4424P] where P=(Fo^2^+2Fc^2^)/3'
_refine_ls_weighting_scheme calc
_refine_ls_wR_factor_gt 0.0387
_refine_ls_wR_factor_ref 0.0390
_reflns_Friedel_coverage 0.000
_reflns_number_gt 4684
_reflns_number_total 4777
_reflns_threshold_expression 'I > 2\s(I)'
_cod_data_source_file c7nj00965h2.cif
_cod_data_source_block stni007_p-1
_cod_database_code 7056273
_shelxl_version_number 2013-3
_shelx_space_group_comment
;
The symmetry employed for this shelxl refinement is uniquely defined
by the following loop, which should always be used as a source of
symmetry information in preference to the above space-group names.
They are only intended as comments.
;
_shelx_estimated_absorpt_t_max 0.886
_shelx_estimated_absorpt_t_min 0.763

loop_
_space_group_symop_operation_xyz
'x, y, z'
'-x, -y, -z'

loop_
_atom_site_label
_atom_site_type_symbol
_atom_site_fract_x
_atom_site_fract_y
_atom_site_fract_z
_atom_site_U_iso_or_equiv
_atom_site_adp_type
_atom_site_occupancy
_atom_site_site_symmetry_order
_atom_site_calc_flag
_atom_site_refinement_flags_posn
Ru1 Ru 0.86190(2) 0.24561(2) 0.49804(2) 0.00750(3) Uani 1 1 d .
Cl1 Cl 0.96709(3) 0.25585(3) 0.72054(2) 0.01383(5) Uani 1 1 d .
O1 O 1.07878(8) 0.22673(8) 0.43166(7) 0.01039(13) Uani 1 1 d .
N1 N 0.92320(9) 0.01873(9) 0.51534(8) 0.00858(15) Uani 1 1 d .
C1 C 1.14450(11) 0.09571(11) 0.44117(9) 0.00896(16) Uani 1 1 d .
C2 C 1.30315(11) 0.08214(11) 0.39210(11) 0.01198(18) Uani 1 1 d .
H2A H 1.3608 0.0097 0.4498 0.014 Uiso 1 1 calc R
H2B H 1.3459 0.1786 0.3998 0.014 Uiso 1 1 calc R
C3 C 1.31621(14) 0.03290(16) 0.24577(12) 0.0235(2) Uani 1 1 d .
H3A H 1.2724 -0.0618 0.2376 0.035 Uiso 1 1 calc GR
H3B H 1.4209 0.0218 0.2180 0.035 Uiso 1 1 calc GR
H3C H 1.2637 0.1071 0.1878 0.035 Uiso 1 1 calc GR
C4 C 0.76402(11) 0.28786(11) 0.30045(10) 0.01125(17) Uani 1 1 d .
C5 C 0.82144(11) 0.41917(11) 0.34760(10) 0.01217(18) Uani 1 1 d .
H5 H 0.8897 0.4680 0.2919 0.015 Uiso 1 1 calc R
C6 C 0.77982(12) 0.47867(11) 0.47469(11) 0.01269(18) Uani 1 1 d .
H6 H 0.8194 0.5668 0.5026 0.015 Uiso 1 1 calc R
C7 C 0.67876(11) 0.40696(12) 0.56097(11) 0.01287(18) Uani 1 1 d .
C8 C 0.61884(11) 0.27769(12) 0.51687(10) 0.01233(18) Uani 1 1 d .
H8 H 0.5488 0.2305 0.5720 0.015 Uiso 1 1 calc R
C9 C 0.66407(11) 0.21811(11) 0.38878(10) 0.01132(17) Uani 1 1 d .
H9 H 0.6260 0.1289 0.3618 0.014 Uiso 1 1 calc R
C10 C 0.80899(13) 0.21856(13) 0.16670(11) 0.0166(2) Uani 1 1 d .
H10 H 0.8259 0.1096 0.1823 0.020 Uiso 1 1 calc R
C11 C 0.68182(15) 0.24538(15) 0.06783(12) 0.0228(2) Uani 1 1 d .
H11A H 0.6626 0.3516 0.0511 0.034 Uiso 1 1 calc GR
H11B H 0.5925 0.2052 0.1064 0.034 Uiso 1 1 calc GR
H11C H 0.7090 0.1964 -0.0173 0.034 Uiso 1 1 calc GR
C12 C 0.95180(15) 0.27357(17) 0.10556(12) 0.0264(3) Uani 1 1 d .
H12A H 1.0310 0.2600 0.1715 0.040 Uiso 1 1 calc GR
H12B H 0.9354 0.3785 0.0815 0.040 Uiso 1 1 calc GR
H12C H 0.9804 0.2175 0.0245 0.040 Uiso 1 1 calc GR
C13 C 0.64227(14) 0.46488(14) 0.69949(12) 0.0211(2) Uani 1 1 d .
H13A H 0.7247 0.5182 0.7309 0.032 Uiso 1 1 calc GR
H13B H 0.6259 0.3823 0.7616 0.032 Uiso 1 1 calc GR
H13C H 0.5524 0.5319 0.6963 0.032 Uiso 1 1 calc GR
O2 O 0.31857(10) 0.15161(12) 0.73668(9) 0.02513(19) Uani 1 1 d .
H2 H 0.2345 0.1799 0.7075 0.038 Uiso 1 1 calc GR
C14 C 0.31814(15) 0.16559(15) 0.88058(13) 0.0231(2) Uani 1 1 d .
H14A H 0.4120 0.1184 0.9158 0.028 Uiso 1 1 calc R
H14B H 0.2358 0.1124 0.9204 0.028 Uiso 1 1 calc R
C15 C 0.30109(15) 0.32417(14) 0.92413(13) 0.0235(2) Uani 1 1 d .
H15A H 0.3107 0.3281 1.0222 0.035 Uiso 1 1 calc GR
H15B H 0.2033 0.3683 0.8986 0.035 Uiso 1 1 calc GR
H15C H 0.3782 0.3791 0.8799 0.035 Uiso 1 1 calc GR

loop_
_atom_site_aniso_label
_atom_site_aniso_U_11
_atom_site_aniso_U_22
_atom_site_aniso_U_33
_atom_site_aniso_U_23
_atom_site_aniso_U_13
_atom_site_aniso_U_12
Ru1 0.00681(4) 0.00692(4) 0.00882(4) -0.00005(3) -0.00095(3) -0.00064(3)
Cl1 0.01378(11) 0.01662(11) 0.01120(10) -0.00173(8) -0.00396(8) -0.00040(8)
O1 0.0084(3) 0.0081(3) 0.0147(3) 0.0006(2) 0.0009(2) -0.0010(2)
N1 0.0059(4) 0.0085(4) 0.0114(4) -0.0005(3) -0.0001(3) -0.0004(3)
C1 0.0084(4) 0.0097(4) 0.0089(4) -0.0006(3) -0.0011(3) -0.0011(3)
C2 0.0080(4) 0.0111(4) 0.0168(5) 0.0013(3) 0.0015(3) -0.0016(3)
C3 0.0165(5) 0.0368(7) 0.0170(5) -0.0015(5) 0.0057(4) -0.0012(5)
C4 0.0103(4) 0.0129(4) 0.0103(4) 0.0019(3) -0.0022(3) 0.0007(3)
C5 0.0121(4) 0.0103(4) 0.0140(4) 0.0039(3) -0.0023(3) -0.0004(3)
C6 0.0135(4) 0.0076(4) 0.0169(5) -0.0005(3) -0.0037(4) 0.0010(3)
C7 0.0113(4) 0.0127(4) 0.0138(4) -0.0013(3) -0.0017(3) 0.0046(3)
C8 0.0079(4) 0.0144(4) 0.0144(4) 0.0016(3) -0.0006(3) 0.0006(3)
C9 0.0088(4) 0.0118(4) 0.0136(4) 0.0006(3) -0.0037(3) -0.0015(3)
C10 0.0211(5) 0.0183(5) 0.0099(4) -0.0018(4) -0.0013(4) 0.0022(4)
C11 0.0264(6) 0.0284(6) 0.0143(5) -0.0021(4) -0.0071(4) -0.0038(5)
C12 0.0206(6) 0.0425(8) 0.0152(5) -0.0003(5) 0.0035(4) 0.0023(5)
C13 0.0221(5) 0.0237(6) 0.0161(5) -0.0060(4) -0.0003(4) 0.0081(4)
O2 0.0184(4) 0.0374(5) 0.0189(4) -0.0082(4) -0.0024(3) 0.0048(4)
C14 0.0253(6) 0.0239(6) 0.0192(5) -0.0042(4) -0.0058(4) 0.0052(5)
C15 0.0235(6) 0.0214(6) 0.0258(6) -0.0020(5) -0.0019(5) -0.0030(5)

loop_
_atom_type_symbol
_atom_type_description
_atom_type_scat_dispersion_real
_atom_type_scat_dispersion_imag
_atom_type_scat_source
C C 0.0033 0.0016 'International Tables Vol C Tables 4.2.6.8 and 6.1.1.4'
H H 0.0000 0.0000 'International Tables Vol C Tables 4.2.6.8 and 6.1.1.4'
Cl Cl 0.1484 0.1585 'International Tables Vol C Tables 4.2.6.8 and 6.1.1.4'
N N 0.0061 0.0033 'International Tables Vol C Tables 4.2.6.8 and 6.1.1.4'
O O 0.0106 0.0060 'International Tables Vol C Tables 4.2.6.8 and 6.1.1.4'
Ru Ru -1.2594 0.8363 'International Tables Vol C Tables 4.2.6.8 and 6.1.1.4'

loop_
_geom_angle_atom_site_label_1
_geom_angle_atom_site_label_2
_geom_angle_atom_site_label_3
_geom_angle
_geom_angle_site_symmetry_1
_geom_angle_site_symmetry_3
O1 Ru1 Cl1 84.57(2) . .
O1 Ru1 N1 76.02(3) . .
O1 Ru1 C4 96.59(3) . .
O1 Ru1 C5 87.94(3) . .
O1 Ru1 C6 107.65(3) . .
O1 Ru1 C7 143.31(4) . .
O1 Ru1 C8 165.98(3) . .
O1 Ru1 C9 129.23(3) . .
N1 Ru1 Cl1 84.23(2) . .
N1 Ru1 C4 107.95(4) . .
N1 Ru1 C5 141.17(4) . .
N1 Ru1 C6 175.33(3) . .
N1 Ru1 C7 139.45(4) . .
N1 Ru1 C8 108.24(4) . .
N1 Ru1 C9 94.74(4) . .
C4 Ru1 Cl1 167.71(3) . .
C4 Ru1 C6 69.07(4) . .
C4 Ru1 C7 82.05(4) . .
C4 Ru1 C8 69.41(4) . .
C5 Ru1 Cl1 129.79(3) . .
C5 Ru1 C4 38.32(4) . .
C5 Ru1 C6 37.76(4) . .
C5 Ru1 C7 68.30(4) . .
C5 Ru1 C8 80.56(4) . .
C6 Ru1 Cl1 98.88(3) . .
C6 Ru1 C7 37.63(4) . .
C6 Ru1 C8 67.50(4) . .
C7 Ru1 Cl1 89.71(3) . .
C8 Ru1 Cl1 108.96(3) . .
C8 Ru1 C7 37.27(4) . .
C9 Ru1 Cl1 145.02(3) . .
C9 Ru1 C4 38.31(4) . .
C9 Ru1 C5 68.39(4) . .
C9 Ru1 C6 80.71(4) . .
C9 Ru1 C7 68.55(4) . .
C9 Ru1 C8 38.39(4) . .
C1 O1 Ru1 115.33(6) . .
N1 N1 Ru1 113.54(8) 2_756 .
C1 N1 Ru1 134.16(7) 2_756 .
C1 N1 N1 112.01(10) 2_756 2_756
O1 C1 N1 122.78(9) . 2_756
O1 C1 C2 115.21(8) . .
N1 C1 C2 121.95(9) 2_756 .
C1 C2 C3 111.56(9) . .
C5 C4 Ru1 70.21(6) . .
C5 C4 C10 123.56(9) . .
C9 C4 Ru1 69.41(6) . .
C9 C4 C5 116.60(9) . .
C9 C4 C10 119.78(9) . .
C10 C4 Ru1 128.85(7) . .
C4 C5 Ru1 71.47(6) . .
C6 C5 Ru1 72.41(6) . .
C6 C5 C4 122.02(9) . .
C5 C6 Ru1 69.82(6) . .
C5 C6 C7 120.23(9) . .
C7 C6 Ru1 71.77(6) . .
C6 C7 Ru1 70.60(6) . .
C6 C7 C13 120.11(10) . .
C8 C7 Ru1 70.82(6) . .
C8 C7 C6 119.18(9) . .
C8 C7 C13 120.65(10) . .
C13 C7 Ru1 128.37(7) . .
C7 C8 Ru1 71.92(6) . .
C7 C8 C9 119.69(9) . .
C9 C8 Ru1 68.70(6) . .
C4 C9 Ru1 72.28(6) . .
C4 C9 C8 122.24(9) . .
C8 C9 Ru1 72.92(6) . .
C4 C10 C11 109.44(9) . .
C4 C10 C12 113.46(10) . .
C12 C10 C11 110.37(10) . .
O2 C14 C15 112.66(11) . .

loop_
_geom_bond_atom_site_label_1
_geom_bond_atom_site_label_2
_geom_bond_distance
_geom_bond_site_symmetry_2
Ru1 Cl1 2.4290(3) .
Ru1 O1 2.0534(7) .
Ru1 N1 2.0996(8) .
Ru1 C4 2.1841(10) .
Ru1 C5 2.1673(10) .
Ru1 C6 2.2011(10) .
Ru1 C7 2.2165(10) .
Ru1 C8 2.2023(10) .
Ru1 C9 2.1465(10) .
O1 C1 1.2931(12) .
N1 N1 1.4340(16) 2_756
N1 C1 1.3085(12) 2_756
C1 N1 1.3085(12) 2_756
C1 C2 1.5037(13) .
C2 C3 1.5270(16) .
C4 C5 1.4282(14) .
C4 C9 1.4214(14) .
C4 C10 1.5145(14) .
C5 C6 1.4141(15) .
C6 C7 1.4248(15) .
C7 C8 1.4119(15) .
C7 C13 1.5024(15) .
C8 C9 1.4306(14) .
C10 C11 1.5310(16) .
C10 C12 1.5305(17) .
O2 C14 1.4357(15) .
C14 C15 1.5087(18) .

loop_
_geom_hbond_atom_site_label_D
_geom_hbond_atom_site_label_H
_geom_hbond_atom_site_label_A
_geom_hbond_distance_DH
_geom_hbond_distance_HA
_geom_hbond_distance_DA
_geom_hbond_angle_DHA
_geom_hbond_site_symmetry_A
O2 H2 Cl1 0.84 2.47 3.2572(9) 156.7 1_455

loop_
_geom_torsion_atom_site_label_1
_geom_torsion_atom_site_label_2
_geom_torsion_atom_site_label_3
_geom_torsion_atom_site_label_4
_geom_torsion
_geom_torsion_site_symmetry_1
_geom_torsion_site_symmetry_4
Ru1 O1 C1 N1 2.73(12) . 2_756
Ru1 O1 C1 C2 179.82(6) . .
Ru1 C4 C5 C6 -54.17(9) . .
Ru1 C4 C9 C8 55.52(9) . .
Ru1 C4 C10 C11 162.32(8) . .
Ru1 C4 C10 C12 -73.93(12) . .
Ru1 C5 C6 C7 -53.15(9) . .
Ru1 C6 C7 C8 -53.44(8) . .
Ru1 C6 C7 C13 123.82(9) . .
Ru1 C7 C8 C9 -51.24(8) . .
Ru1 C8 C9 C4 -55.23(9) . .
O1 C1 C2 C3 -94.86(11) . .
N1 C1 C2 C3 82.27(12) 2_756 .
C4 C5 C6 Ru1 53.75(9) . .
C4 C5 C6 C7 0.60(15) . .
C5 C4 C9 Ru1 -53.65(8) . .
C5 C4 C9 C8 1.87(14) . .
C5 C4 C10 C11 -106.96(12) . .
C5 C4 C10 C12 16.79(15) . .
C5 C6 C7 Ru1 52.25(9) . .
C5 C6 C7 C8 -1.19(15) . .
C5 C6 C7 C13 176.07(10) . .
C6 C7 C8 Ru1 53.34(8) . .
C6 C7 C8 C9 2.10(15) . .
C7 C8 C9 Ru1 52.71(9) . .
C7 C8 C9 C4 -2.52(15) . .
C9 C4 C5 Ru1 53.26(8) . .
C9 C4 C5 C6 -0.91(14) . .
C9 C4 C10 C11 75.72(12) . .
C9 C4 C10 C12 -160.54(10) . .
C10 C4 C5 Ru1 -124.14(10) . .
C10 C4 C5 C6 -178.31(10) . .
C10 C4 C9 Ru1 123.85(9) . .
C10 C4 C9 C8 179.37(9) . .
C13 C7 C8 Ru1 -123.91(10) . .
C13 C7 C8 C9 -175.14(9) . .
